data_8100132
loop_
_publ_author_name
'Jeanneau, Erwann'

_publ_section_title
;
Crystal structure of dimethyl di-sec-butylammonium iodide, 
[(CH~3~)~2~(C~4~H~9~)~2~N]I
;
_journal_issue 3
_journal_name_full 'Zeitschrift f\"ur Kristallographie - New Crystal Structures'
_journal_page_first 321
_journal_page_last 322
_journal_volume 219
_journal_year 2004
_chemical_formula_moiety 'C10 H24 N, I'
_chemical_formula_structural 'C10 H24 I1 N1'
_chemical_formula_sum 'C10 H24 I N'
_chemical_formula_weight 285.21
_chemical_name_common 'dimethyl di-sec-butylammonium iodide'
_space_group_IT_number 14
_symmetry_cell_setting monoclinic
_symmetry_space_group_name_Hall '-P 2ybc'
_symmetry_space_group_name_H-M 'P 1 21/c 1'
_cell_angle_alpha 90.00
_cell_angle_beta 90.675(5)
_cell_angle_gamma 90.00
_cell_formula_units_Z 4
_cell_length_a 9.523(5)
_cell_length_b 12.227(5)
_cell_length_c 11.321(5)
_cell_measurement_temperature 293(2)
_cell_volume 1318.1(11)
_diffrn_ambient_temperature 293(2)
_exptl_crystal_density_diffrn 1.437
_cod_original_sg_symbol_Hall '2'-P 2ybc'
_cod_original_sg_symbol_H-M 'P 21/c'
_cod_original_formula_sum 'C10 H24 I1 N1'
_cod_database_code 8100132

loop_
_symmetry_equiv_pos_as_xyz
x,y,z
-x,-y,-z
-x,y+1/2,-z+1/2
x,-y+1/2,z+1/2

loop_
_atom_site_label
_atom_site_type_symbol
_atom_site_fract_x
_atom_site_fract_y
_atom_site_fract_z
_atom_site_U_iso_or_equiv
_atom_site_occupancy
_atom_site_symmetry_multiplicity
_atom_site_Wyckoff_symbol
_atom_site_adp_type
_atom_site_refinement_flags_posn
_atom_site_refinement_flags_adp
_atom_site_refinement_flags_occupancy
_atom_site_disorder_assembly
_atom_site_disorder_group
_atom_site_attached_hydrogens
I I 1.22936(6) 0.54776(6) 0.26753(5) 0.0813 1.0 4 e Uani . . . . . .
N N 0.7406(6) 0.4824(6) 0.3008(6) 0.0696 1.0 4 e Uani . . . . . .
C1 C 0.6112(9) 0.4666(11) 0.3758(9) 0.1065 1.0 4 e Uani . . . . . .
C2 C 0.8518(9) 0.4072(8) 0.3497(9) 0.0797 1.0 4 e Uani . . . . . .
C3 C 0.7910(8) 0.6010(7) 0.3105(7) 0.0669 1.0 4 e Uani . U . . . .
C4 C 0.6906(11) 0.6814(9) 0.2478(9) 0.1011 1.0 4 e Uani . . . . . .
C5 C 0.8183(11) 0.6374(10) 0.4362(8) 0.0986 1.0 4 e Uani . U . . . .
C6 C 0.9145(12) 0.7377(9) 0.4432(10) 0.1050 1.0 4 e Uani . . . . . .
C7 C 0.7027(10) 0.4547(9) 0.1717(8) 0.0831 1.0 4 e Uani . U . . . .
C8 C 0.8299(12) 0.4759(10) 0.0922(9) 0.1073 1.0 4 e Uani . . . . . .
C9 C 0.6398(13) 0.3503(12) 0.1543(10) 0.1186 1.0 4 e Uani . U . . . .
C10 C 0.5601(12) 0.3340(10) 0.0390(10) 0.1124 1.0 4 e Uani . . . . . .
H11 H 0.6346 0.4847 0.4600 0.1279 1.0 4 e Uiso . . . . . .
H12 H 0.5346 0.5156 0.3466 0.1279 1.0 4 e Uiso . . . . . .
H13 H 0.5801 0.3886 0.3703 0.1279 1.0 4 e Uiso . . . . . .
H21 H 0.8736 0.4282 0.4335 0.0962 1.0 4 e Uiso . . . . . .
H22 H 0.9382 0.4134 0.3015 0.0962 1.0 4 e Uiso . . . . . .
H23 H 0.8161 0.3304 0.3474 0.0962 1.0 4 e Uiso . . . . . .
H31 H 0.8833 0.6021 0.2691 0.0815 1.0 4 e Uiso . . . . . .
H41 H 0.7270 0.7574 0.2558 0.1209 1.0 4 e Uiso . . . . . .
H42 H 0.6829 0.6619 0.1617 0.1209 1.0 4 e Uiso . . . . . .
H43 H 0.5952 0.6765 0.2838 0.1209 1.0 4 e Uiso . . . . . .
H51 H 0.8644 0.5760 0.4807 0.1198 1.0 4 e Uiso . . . . . .
H52 H 0.7269 0.6556 0.4736 0.1198 1.0 4 e Uiso . . . . . .
H61 H 0.9297 0.7591 0.5276 0.1258 1.0 4 e Uiso . . . . . .
H62 H 1.0070 0.7205 0.4066 0.1258 1.0 4 e Uiso . . . . . .
H63 H 0.8695 0.8002 0.3994 0.1258 1.0 4 e Uiso . . . . . .
H71 H 0.6241 0.5038 0.1466 0.1005 1.0 4 e Uiso . . . . . .
H81 H 0.8046 0.4579 0.0086 0.1299 1.0 4 e Uiso . . . . . .
H82 H 0.8556 0.5555 0.0978 0.1299 1.0 4 e Uiso . . . . . .
H83 H 0.9105 0.4304 0.1191 0.1299 1.0 4 e Uiso . . . . . .
H91 H 0.7182 0.2940 0.1569 0.1429 1.0 4 e Uiso . . . . . .
H92 H 0.5752 0.3361 0.2209 0.1429 1.0 4 e Uiso . . . . . .
H101 H 0.5209 0.2582 0.0358 0.1343 1.0 4 e Uiso . . . . . .
H102 H 0.6239 0.3460 -0.0289 0.1343 1.0 4 e Uiso . . . . . .
H103 H 0.4809 0.3881 0.0351 0.1343 1.0 4 e Uiso . . . . . .

loop_
_atom_site_aniso_label
_atom_site_aniso_U_11
_atom_site_aniso_U_22
_atom_site_aniso_U_33
_atom_site_aniso_U_23
_atom_site_aniso_U_13
_atom_site_aniso_U_12
I 0.0625(3) 0.1142(5) 0.0673(3) -0.0007(4) 0.0044(2) -0.0098(4)
N 0.050(3) 0.103(6) 0.056(4) 0.023(3) 0.000(3) -0.002(3)
C1 0.053(4) 0.190(11) 0.077(6) 0.033(7) 0.013(4) -0.014(6)
C2 0.061(5) 0.079(6) 0.098(7) 0.012(5) -0.001(4) -0.004(4)
C3 0.065(4) 0.079(5) 0.057(4) 0.012(4) 0.003(3) 0.003(4)
C4 0.107(7) 0.115(9) 0.081(6) 0.014(5) -0.007(5) 0.032(6)
C5 0.109(6) 0.117(7) 0.070(5) 0.003(5) 0.003(5) 0.010(6)
C6 0.112(7) 0.093(8) 0.110(8) -0.023(6) -0.016(6) 0.021(6)
C7 0.083(5) 0.101(6) 0.065(4) 0.012(5) -0.002(4) -0.020(5)
C8 0.111(8) 0.142(10) 0.069(6) -0.012(6) 0.019(5) -0.039(7)
C9 0.132(7) 0.125(8) 0.098(6) 0.002(6) 0.002(6) -0.017(7)
C10 0.125(8) 0.119(9) 0.093(7) -0.006(7) -0.009(6) -0.047(7)

loop_
_geom_bond_atom_site_label_1
_geom_bond_site_symmetry_1
_geom_bond_atom_site_label_2
_geom_bond_site_symmetry_2
_geom_bond_distance
_geom_bond_publ_flag
N . C3 . 1.531(11) yes
N . C1 . 1.517(10) yes
N . C2 . 1.503(11) yes
C1 . H11 . 1.001 no
C1 . H12 . 0.998 no
C1 . H13 . 1.000 no
C2 . H21 . 1.003 no
C2 . H22 . 0.995 no
C2 . H23 . 1.000 no
C3 . C4 . 1.539(12) yes
C3 . C5 . 1.511(12) yes
C3 . H31 . 1.000 no
C4 . H41 . 0.997 no
C4 . H42 . 1.005 no
C4 . H43 . 1.002 no
C5 . H51 . 1.003 no
C5 . H52 . 0.997 no
C6 . C5 . 1.532(15) yes
C6 . H61 . 0.999 no
C6 . H62 . 1.000 no
C6 . H63 . 1.005 no
C7 . N . 1.539(11) yes
C7 . C8 . 1.540(13) yes
C7 . C9 . 1.422(15) yes
C7 . H71 . 0.998 no
C8 . H81 . 0.998 no
C8 . H82 . 1.004 no
C8 . H83 . 0.993 no
C9 . C10 . 1.516(15) yes
C9 . H91 . 1.016 no
C9 . H92 . 0.994 no
C10 . H101 . 0.999 no
C10 . H102 . 0.996 no
C10 . H103 . 1.004 no
